data_2205773
loop_
_publ_author_name
'Yi-Min Jiang'
'Jin-Hua Cai'
'Zhi-Min Liu'

_publ_section_title
;
 Potassium
 tris(2-aminoethanesulfonato-\k^2^<i>N</i>,<i>O</i>)nickelate(II)
;
_journal_issue 5
_journal_name_full 'Acta Crystallographica Section E'
_journal_page_first m878
_journal_page_last m880
_journal_paper_doi 10.1107/S1600536805010846
_journal_volume 61
_journal_year 2005
_chemical_formula_iupac 'K [Ni (C2 H6 N S O3)3]'
_chemical_formula_moiety 'C6 H18 N3 Ni O9 S3 - , K +'
_chemical_formula_sum 'C6 H18 K N3 Ni O9 S3'
_chemical_formula_weight 470.22
_chemical_name_systematic
;
Potassium tris(2-aminoethanesulfonato-\k^2^<i>N</i>,<i>O</i>)nickelate(II)
;
_space_group_IT_number 33
_symmetry_cell_setting orthorhombic
_symmetry_space_group_name_Hall 'P 2c -2n'
_symmetry_space_group_name_H-M 'P n a 21'
_atom_sites_solution_hydrogens geom
_atom_sites_solution_primary direct
_atom_sites_solution_secondary difmap
_audit_creation_method SHELXL97
_cell_angle_alpha 90.00
_cell_angle_beta 90.00
_cell_angle_gamma 90.00
_cell_formula_units_Z 4
_cell_length_a 10.712(9)
_cell_length_b 15.593(13)
_cell_length_c 9.556(8)
_cell_measurement_reflns_used 4244
_cell_measurement_temperature 293(2)
_cell_measurement_theta_max 25.0264
_cell_measurement_theta_min 2.1302
_cell_volume 1596(2)
_computing_cell_refinement CrystalClear
_computing_data_collection 'CrystalClear (Rigaku, 2000)'
_computing_data_reduction CrystalClear
_computing_molecular_graphics 'SHELXTL (Sheldrick, 1997b)'
_computing_publication_material SHELXL97
_computing_structure_refinement 'SHELXL97 (Sheldrick, 1997a)'
_computing_structure_solution 'SHELXS97 (Sheldrick, 1997a)'
_diffrn_ambient_temperature 293(2)
_diffrn_measured_fraction_theta_full 0.999
_diffrn_measured_fraction_theta_max 0.999
_diffrn_measurement_device_type 'Rigaku Mercury CCD area-detector'
_diffrn_measurement_method '\f and \w'
_diffrn_radiation_monochromator graphite
_diffrn_radiation_source 'fine-focus sealed tube'
_diffrn_radiation_type MoK\a
_diffrn_radiation_wavelength 0.71073
_diffrn_reflns_av_R_equivalents 0.057
_diffrn_reflns_av_sigmaI/netI 0.056
_diffrn_reflns_limit_h_max 12
_diffrn_reflns_limit_h_min -12
_diffrn_reflns_limit_k_max 17
_diffrn_reflns_limit_k_min -18
_diffrn_reflns_limit_l_max 11
_diffrn_reflns_limit_l_min -11
_diffrn_reflns_number 9501
_diffrn_reflns_theta_full 25.03
_diffrn_reflns_theta_max 25.03
_diffrn_reflns_theta_min 2.31
_diffrn_standards_decay_% 0
_diffrn_standards_interval_count 0
_diffrn_standards_interval_time 0
_diffrn_standards_number 0
_exptl_absorpt_coefficient_mu 1.917
_exptl_absorpt_correction_T_max 0.891
_exptl_absorpt_correction_T_min 0.674
_exptl_absorpt_correction_type multi-scan
_exptl_absorpt_process_details '(SADABS; Sheldrick, 1996)'
_exptl_crystal_colour blue
_exptl_crystal_density_diffrn 1.957
_exptl_crystal_density_meas ?
_exptl_crystal_density_method .
_exptl_crystal_description prism
_exptl_crystal_F_000 968
_exptl_crystal_size_max 0.1400
_exptl_crystal_size_mid 0.1000
_exptl_crystal_size_min 0.0600
_refine_diff_density_max 0.500
_refine_diff_density_min -0.411
_refine_ls_abs_structure_details 'Flack (1983), with 1156 Friedel pairs'
_refine_ls_abs_structure_Flack 0.01(2)
_refine_ls_extinction_method none
_refine_ls_goodness_of_fit_ref 1.07
_refine_ls_hydrogen_treatment constr
_refine_ls_matrix_type full
_refine_ls_number_parameters 208
_refine_ls_number_reflns 2663
_refine_ls_number_restraints 1
_refine_ls_restrained_S_all 1.07
_refine_ls_R_factor_all 0.046
_refine_ls_R_factor_gt 0.041
_refine_ls_shift/su_max 0.000
_refine_ls_shift/su_mean 0.000
_refine_ls_structure_factor_coef Fsqd
_refine_ls_weighting_details 'calc w = 1/[\s^2^(Fo^2^)+(0.0388P)^2^] where P=(Fo^2^+2Fc^2^)/3'
_refine_ls_weighting_scheme calc
_refine_ls_wR_factor_gt 0.082
_refine_ls_wR_factor_ref 0.085
_reflns_number_gt 2455
_reflns_number_total 2663
_reflns_threshold_expression I>2\s(I)
_cod_data_source_file ob6493.cif
_cod_data_source_block I
_cod_database_code 2205773
_cod_database_fobs_code 2205773

loop_
_symmetry_equiv_pos_as_xyz
'x, y, z'
'-x, -y, z+1/2'
'x+1/2, -y+1/2, z'
'-x+1/2, y+1/2, z+1/2'

loop_
_atom_site_label
_atom_site_fract_x
_atom_site_fract_y
_atom_site_fract_z
_atom_site_U_iso_or_equiv
_atom_site_adp_type
_atom_site_calc_flag
_atom_site_refinement_flags
_atom_site_occupancy
_atom_site_type_symbol
Ni1 0.11777(5) 0.75823(4) 0.13266(10) 0.01409(16) Uani d . 1 Ni
S1 0.01450(12) 0.72529(8) -0.17638(14) 0.0155(3) Uani d . 1 S
S2 0.02637(12) 0.60547(8) 0.33708(14) 0.0153(3) Uani d . 1 S
S3 0.02458(12) 0.93717(9) 0.26577(14) 0.0147(3) Uani d . 1 S
C1 0.0879(5) 0.6235(3) -0.1479(6) 0.0200(12) Uani d . 1 C
H1A 0.0391 0.5914 -0.0802 0.024 Uiso calc R 1 H
H1B 0.0870 0.5915 -0.2350 0.024 Uiso calc R 1 H
C2 0.2227(5) 0.6294(4) -0.0955(5) 0.0164(12) Uani d . 1 C
H2A 0.2621 0.5736 -0.1040 0.020 Uiso calc R 1 H
H2B 0.2686 0.6694 -0.1537 0.020 Uiso calc R 1 H
C3 0.1141(5) 0.6649(4) 0.4638(6) 0.0213(13) Uani d . 1 C
H3A 0.0660 0.7149 0.4912 0.026 Uiso calc R 1 H
H3B 0.1250 0.6295 0.5464 0.026 Uiso calc R 1 H
C4 0.2416(5) 0.6943(4) 0.4139(6) 0.0195(12) Uani d . 1 C
H4A 0.2899 0.7137 0.4938 0.023 Uiso calc R 1 H
H4B 0.2852 0.6461 0.3725 0.023 Uiso calc R 1 H
C5 0.1108(4) 0.9850(3) 0.1275(7) 0.0178(10) Uani d . 1 C
H5A 0.0592 0.9848 0.0441 0.021 Uiso calc R 1 H
H5B 0.1267 1.0444 0.1518 0.021 Uiso calc R 1 H
C6 0.2351(5) 0.9425(4) 0.0922(6) 0.0213(13) Uani d . 1 C
H6A 0.2805 0.9788 0.0273 0.026 Uiso calc R 1 H
H6B 0.2845 0.9376 0.1769 0.026 Uiso calc R 1 H
O1 -0.0147(3) 0.7573(2) -0.0330(4) 0.0158(8) Uani d . 1 O
O2 0.1025(3) 0.7812(2) -0.2488(4) 0.0210(9) Uani d . 1 O
O3 -0.0990(3) 0.7076(2) -0.2557(4) 0.0225(9) Uani d . 1 O
O4 -0.0058(3) 0.6671(2) 0.2243(4) 0.0156(8) Uani d . 1 O
O5 -0.0859(3) 0.5760(2) 0.4103(4) 0.0199(9) Uani d . 1 O
O6 0.1069(3) 0.5373(2) 0.2847(4) 0.0200(9) Uani d . 1 O
O7 -0.0072(3) 0.8485(2) 0.2175(4) 0.0175(8) Uani d . 1 O
O8 0.1081(3) 0.9351(2) 0.3878(4) 0.0172(8) Uani d . 1 O
O9 -0.0882(3) 0.9897(3) 0.2840(4) 0.0205(9) Uani d . 1 O
N1 0.2288(4) 0.6579(3) 0.0522(5) 0.0187(10) Uani d . 1 N
H1C 0.3087 0.6725 0.0688 0.022 Uiso calc R 1 H
H1D 0.2128 0.6115 0.1052 0.022 Uiso calc R 1 H
N2 0.2343(4) 0.7644(3) 0.3102(4) 0.0165(10) Uani d . 1 N
H2C 0.3124 0.7731 0.2786 0.020 Uiso calc R 1 H
H2D 0.2124 0.8120 0.3575 0.020 Uiso calc R 1 H
N3 0.2199(4) 0.8559(3) 0.0291(5) 0.0204(10) Uani d . 1 N
H3C 0.2971 0.8352 0.0136 0.024 Uiso calc R 1 H
H3D 0.1843 0.8634 -0.0553 0.024 Uiso calc R 1 H
K1 -0.24870(10) 1.08747(7) 0.13525(14) 0.0177(2) Uani d . 1 K

loop_
_atom_site_aniso_label
_atom_site_aniso_U_11
_atom_site_aniso_U_22
_atom_site_aniso_U_33
_atom_site_aniso_U_12
_atom_site_aniso_U_13
_atom_site_aniso_U_23
Ni1 0.0136(3) 0.0124(3) 0.0162(3) -0.0010(3) 0.0009(3) -0.0014(3)
S1 0.0163(7) 0.0137(7) 0.0163(7) -0.0011(6) 0.0019(6) -0.0013(6)
S2 0.0139(7) 0.0110(7) 0.0211(7) -0.0007(5) 0.0027(6) -0.0018(6)
S3 0.0161(6) 0.0135(7) 0.0145(6) 0.0007(5) 0.0007(6) -0.0007(5)
C1 0.027(3) 0.012(3) 0.022(3) -0.005(2) 0.001(3) -0.002(2)
C2 0.018(3) 0.014(3) 0.017(3) 0.004(2) 0.009(2) -0.003(2)
C3 0.028(3) 0.022(3) 0.014(3) 0.000(3) -0.002(2) -0.002(2)
C4 0.016(3) 0.020(3) 0.023(3) 0.003(2) -0.003(2) -0.003(2)
C5 0.019(2) 0.014(2) 0.020(2) 0.001(2) 0.002(3) 0.009(3)
C6 0.018(3) 0.019(3) 0.027(3) -0.003(2) 0.005(2) 0.001(2)
O1 0.0162(18) 0.014(2) 0.0174(18) 0.0033(16) 0.0002(16) -0.0034(15)
O2 0.024(2) 0.018(2) 0.021(2) -0.0032(16) 0.0041(18) -0.0003(16)
O3 0.020(2) 0.024(2) 0.023(2) -0.0020(17) -0.0040(18) -0.0064(17)
O4 0.0160(19) 0.0137(19) 0.017(2) 0.0012(16) -0.0018(15) -0.0012(15)
O5 0.016(2) 0.016(2) 0.028(2) -0.0016(16) 0.0025(17) 0.0027(17)
O6 0.020(2) 0.014(2) 0.026(2) 0.0041(16) 0.0009(16) -0.0021(16)
O7 0.0144(19) 0.015(2) 0.023(2) -0.0004(16) 0.0008(16) -0.0035(16)
O8 0.0137(19) 0.017(2) 0.021(2) -0.0008(16) -0.0047(15) -0.0007(15)
O9 0.0162(19) 0.023(2) 0.023(2) 0.0043(16) -0.0009(16) 0.0014(16)
N1 0.016(2) 0.016(3) 0.024(3) -0.003(2) 0.003(2) 0.0006(19)
N2 0.011(2) 0.019(2) 0.020(2) -0.0001(19) -0.0007(19) -0.0024(18)
N3 0.018(2) 0.023(3) 0.020(2) 0.000(2) 0.008(2) -0.005(2)
K1 0.0181(6) 0.0160(5) 0.0192(5) 0.0013(5) 0.0005(6) -0.0013(6)

loop_
_atom_type_symbol
_atom_type_description
_atom_type_scat_dispersion_real
_atom_type_scat_dispersion_imag
_atom_type_scat_source
C C 0.0033 0.0016 'International Tables Vol C Tables 4.2.6.8 and 6.1.1.4'
H H 0.0000 0.0000 'International Tables Vol C Tables 4.2.6.8 and 6.1.1.4'
N N 0.0061 0.0033 'International Tables Vol C Tables 4.2.6.8 and 6.1.1.4'
O O 0.0106 0.0060 'International Tables Vol C Tables 4.2.6.8 and 6.1.1.4'
S S 0.1246 0.1234 'International Tables Vol C Tables 4.2.6.8 and 6.1.1.4'
Ni Ni 0.3393 1.1124 'International Tables Vol C Tables 4.2.6.8 and 6.1.1.4'
K K 0.2009 0.2494 'International Tables Vol C Tables 4.2.6.8 and 6.1.1.4'

loop_
_geom_angle_atom_site_label_1
_geom_angle_atom_site_label_2
_geom_angle_atom_site_label_3
_geom_angle_site_symmetry_1
_geom_angle_site_symmetry_3
_geom_angle
_geom_angle_publ_flag
O7 Ni1 N2 . . 92.05(17) yes
O7 Ni1 N1 . . 174.01(16) yes
N2 Ni1 N1 . . 89.62(17) yes
O7 Ni1 N3 . . 91.56(17) yes
N2 Ni1 N3 . . 92.13(18) yes
N1 Ni1 N3 . . 94.12(18) yes
O7 Ni1 O1 . . 82.36(14) yes
N2 Ni1 O1 . . 174.03(15) yes
N1 Ni1 O1 . . 95.74(16) yes
N3 Ni1 O1 . . 90.10(17) yes
O7 Ni1 O4 . . 83.85(15) yes
N2 Ni1 O4 . . 93.88(16) yes
N1 Ni1 O4 . . 90.30(16) yes
N3 Ni1 O4 . . 172.56(16) yes
O1 Ni1 O4 . . 83.50(14) yes
O2 S1 O3 . . 113.9(2) ?
O2 S1 O1 . . 111.8(2) ?
O3 S1 O1 . . 111.5(2) ?
O2 S1 C1 . . 108.6(2) ?
O3 S1 C1 . . 106.0(2) ?
O1 S1 C1 . . 104.4(2) ?
O6 S2 O5 . . 114.9(2) ?
O6 S2 O4 . . 111.1(2) ?
O5 S2 O4 . . 111.1(2) ?
O6 S2 C3 . . 107.4(3) ?
O5 S2 C3 . . 105.7(2) ?
O4 S2 C3 . . 106.1(3) ?
O8 S3 O9 . . 114.7(2) ?
O8 S3 O7 . . 111.3(2) ?
O9 S3 O7 . . 111.4(2) ?
O8 S3 C5 . . 106.4(3) ?
O9 S3 C5 . . 106.3(2) ?
O7 S3 C5 . . 106.1(2) ?
C2 C1 S1 . . 114.2(4) ?
C2 C1 H1A . . 108.7 ?
S1 C1 H1A . . 108.7 ?
C2 C1 H1B . . 108.7 ?
S1 C1 H1B . . 108.7 ?
H1A C1 H1B . . 107.6 ?
N1 C2 C1 . . 111.8(4) ?
N1 C2 H2A . . 109.3 ?
C1 C2 H2A . . 109.3 ?
N1 C2 H2B . . 109.3 ?
C1 C2 H2B . . 109.3 ?
H2A C2 H2B . . 107.9 ?
C4 C3 S2 . . 114.6(4) ?
C4 C3 H3A . . 108.6 ?
S2 C3 H3A . . 108.6 ?
C4 C3 H3B . . 108.6 ?
S2 C3 H3B . . 108.6 ?
H3A C3 H3B . . 107.6 ?
N2 C4 C3 . . 112.8(4) ?
N2 C4 H4A . . 109.0 ?
C3 C4 H4A . . 109.0 ?
N2 C4 H4B . . 109.0 ?
C3 C4 H4B . . 109.0 ?
H4A C4 H4B . . 107.8 ?
C6 C5 S3 . . 115.9(4) ?
C6 C5 H5A . . 108.3 ?
S3 C5 H5A . . 108.3 ?
C6 C5 H5B . . 108.3 ?
S3 C5 H5B . . 108.3 ?
H5A C5 H5B . . 107.4 ?
N3 C6 C5 . . 112.8(4) ?
N3 C6 H6A . . 109.0 ?
C5 C6 H6A . . 109.0 ?
N3 C6 H6B . . 109.0 ?
C5 C6 H6B . . 109.0 ?
H6A C6 H6B . . 107.8 ?
S1 O1 Ni1 . . 123.1(2) ?
S1 O2 K1 . 2_574 169.8(2) ?
S1 O3 K1 . 4_444 146.9(2) ?
S2 O4 Ni1 . . 125.9(2) ?
S2 O5 K1 . 4_445 150.3(2) ?
S2 O6 K1 . 3_565 170.2(2) ?
S3 O7 Ni1 . . 126.3(2) ?
S3 O8 K1 . 2_575 172.3(2) ?
S3 O9 K1 . . 140.8(2) ?
C2 N1 Ni1 . . 123.0(3) ?
C2 N1 H1C . . 106.6 ?
Ni1 N1 H1C . . 106.6 ?
C2 N1 H1D . . 106.6 ?
Ni1 N1 H1D . . 106.6 ?
H1C N1 H1D . . 106.5 ?
C4 N2 Ni1 . . 122.5(3) ?
C4 N2 H2C . . 106.7 ?
Ni1 N2 H2C . . 106.7 ?
C4 N2 H2D . . 106.7 ?
Ni1 N2 H2D . . 106.7 ?
H2C N2 H2D . . 106.6 ?
C6 N3 Ni1 . . 121.3(3) ?
C6 N3 H3C . . 107.0 ?
Ni1 N3 H3C . . 107.0 ?
C6 N3 H3D . . 107.0 ?
Ni1 N3 H3D . . 107.0 ?
H3C N3 H3D . . 106.7 ?
O3 K1 O9 4_455 . 125.05(13) ?
O3 K1 O5 4_455 4_454 87.59(12) ?
O9 K1 O5 . 4_454 140.61(12) ?
O3 K1 O2 4_455 2_575 71.21(13) ?
O9 K1 O2 . 2_575 81.29(13) ?
O5 K1 O2 4_454 2_575 134.85(12) ?
O3 K1 O8 4_455 2_574 137.16(12) ?
O9 K1 O8 . 2_574 91.75(12) ?
O5 K1 O8 4_454 2_574 71.70(13) ?
O2 K1 O8 2_575 2_574 97.12(12) ?
O3 K1 O6 4_455 3_465 87.27(13) ?
O9 K1 O6 . 3_465 72.45(12) ?
O5 K1 O6 4_454 3_465 89.87(12) ?
O2 K1 O6 2_575 3_465 126.84(12) ?
O8 K1 O6 2_574 3_465 128.31(12) ?

loop_
_geom_bond_atom_site_label_1
_geom_bond_atom_site_label_2
_geom_bond_site_symmetry_2
_geom_bond_distance
_geom_bond_publ_flag
Ni1 N1 . 2.110(4) yes
Ni1 N2 . 2.108(4) yes
Ni1 N3 . 2.120(5) yes
Ni1 O1 . 2.126(4) yes
Ni1 O4 . 2.130(4) yes
Ni1 O7 . 2.105(4) yes
S1 O2 . 1.459(4) ?
S1 O3 . 1.459(4) ?
S1 O1 . 1.491(4) ?
S1 C1 . 1.793(6) ?
S2 O6 . 1.458(4) ?
S2 O5 . 1.466(4) ?
S2 O4 . 1.485(4) ?
S2 C3 . 1.791(6) ?
S3 O8 . 1.470(4) ?
S3 O9 . 1.470(4) ?
S3 O7 . 1.496(4) ?
S3 C5 . 1.776(6) ?
C1 C2 . 1.531(7) ?
C1 H1A . 0.9700 ?
C1 H1B . 0.9700 ?
C2 N1 . 1.482(7) ?
C2 H2A . 0.9700 ?
C2 H2B . 0.9700 ?
C3 C4 . 1.518(7) ?
C3 H3A . 0.9700 ?
C3 H3B . 0.9700 ?
C4 N2 . 1.477(7) ?
C4 H4A . 0.9700 ?
C4 H4B . 0.9700 ?
C5 C6 . 1.525(7) ?
C5 H5A . 0.9700 ?
C5 H5B . 0.9700 ?
C6 N3 . 1.487(7) ?
C6 H6A . 0.9700 ?
C6 H6B . 0.9700 ?
O2 K1 2_574 2.806(4) ?
O3 K1 4_444 2.693(4) ?
O5 K1 4_445 2.791(4) ?
O6 K1 3_565 2.866(4) ?
O8 K1 2_575 2.826(4) ?
O9 K1 . 2.702(4) ?
N1 H1C . 0.9000 ?
N1 H1D . 0.9000 ?
N2 H2C . 0.9000 ?
N2 H2D . 0.9000 ?
N3 H3C . 0.9000 ?
N3 H3D . 0.9000 ?
K1 O2 2_575 2.806(4) yes
K1 O3 4_455 2.693(4) yes
K1 O5 4_454 2.791(4) yes
K1 O6 3_465 2.866(4) yes
K1 O8 2_574 2.826(4) yes
K1 O9 . 2.702(4) yes

loop_
_geom_hbond_atom_site_label_D
_geom_hbond_atom_site_label_H
_geom_hbond_atom_site_label_A
_geom_hbond_distance_DH
_geom_hbond_distance_HA
_geom_hbond_distance_DA
_geom_hbond_angle_DHA
N1 H1D O6 0.90 2.36 3.190(6) 154
N2 H2D O8 0.90 2.24 3.076(6) 154
N3 H3D O2 0.90 2.41 3.161(6) 140

loop_
_geom_torsion_atom_site_label_1
_geom_torsion_atom_site_label_2
_geom_torsion_atom_site_label_3
_geom_torsion_atom_site_label_4
_geom_torsion_site_symmetry_4
_geom_torsion
O2 S1 C1 C2 . 44.1(5)
O3 S1 C1 C2 . 166.9(4)
O1 S1 C1 C2 . -75.2(4)
S1 C1 C2 N1 . 72.5(5)
O6 S2 C3 C4 . 51.2(5)
O5 S2 C3 C4 . 174.2(4)
O4 S2 C3 C4 . -67.8(5)
S2 C3 C4 N2 . 72.0(6)
O8 S3 C5 C6 . 55.5(5)
O9 S3 C5 C6 . 178.2(4)
O7 S3 C5 C6 . -63.1(5)
S3 C5 C6 N3 . 68.4(6)
O2 S1 O1 Ni1 . -68.5(3)
O3 S1 O1 Ni1 . 162.7(2)
C1 S1 O1 Ni1 . 48.7(3)
O7 Ni1 O1 S1 . 160.8(3)
N2 Ni1 O1 S1 . -18E1(6)
N1 Ni1 O1 S1 . -24.9(3)
N3 Ni1 O1 S1 . 69.2(3)
O4 Ni1 O1 S1 . -114.6(3)
O3 S1 O2 K1 2_574 89.7(13)
O1 S1 O2 K1 2_574 -37.8(14)
C1 S1 O2 K1 2_574 -152.5(13)
O2 S1 O3 K1 4_444 124.7(4)
O1 S1 O3 K1 4_444 -107.7(4)
C1 S1 O3 K1 4_444 5.4(5)
O6 S2 O4 Ni1 . -72.0(3)
O5 S2 O4 Ni1 . 158.8(2)
C3 S2 O4 Ni1 . 44.4(3)
O7 Ni1 O4 S2 . -116.8(3)
N2 Ni1 O4 S2 . -25.2(3)
N1 Ni1 O4 S2 . 64.5(3)
N3 Ni1 O4 S2 . -169.0(11)
O1 Ni1 O4 S2 . 160.2(3)
O6 S2 O5 K1 4_445 135.6(4)
O4 S2 O5 K1 4_445 -97.2(4)
C3 S2 O5 K1 4_445 17.4(5)
O5 S2 O6 K1 3_565 110.1(13)
O4 S2 O6 K1 3_565 -17.0(14)
C3 S2 O6 K1 3_565 -132.7(13)
O8 S3 O7 Ni1 . -65.6(3)
O9 S3 O7 Ni1 . 165.1(2)
C5 S3 O7 Ni1 . 49.8(3)
N2 Ni1 O7 S3 . 56.4(3)
N1 Ni1 O7 S3 . 162.5(15)
N3 Ni1 O7 S3 . -35.8(3)
O1 Ni1 O7 S3 . -125.7(3)
O4 Ni1 O7 S3 . 150.1(3)
O9 S3 O8 K1 2_575 87.3(17)
O7 S3 O8 K1 2_575 -40.3(17)
C5 S3 O8 K1 2_575 -155.4(16)
O8 S3 O9 K1 . 149.1(3)
O7 S3 O9 K1 . -83.3(4)
C5 S3 O9 K1 . 31.8(4)
C1 C2 N1 Ni1 . -42.9(6)
O7 Ni1 N1 C2 . 88.7(17)
N2 Ni1 N1 C2 . -165.1(4)
N3 Ni1 N1 C2 . -73.0(4)
O1 Ni1 N1 C2 . 17.6(4)
O4 Ni1 N1 C2 . 101.0(4)
C3 C4 N2 Ni1 . -49.8(6)
O7 Ni1 N2 C4 . 107.3(4)
N1 Ni1 N2 C4 . -66.9(4)
N3 Ni1 N2 C4 . -161.0(4)
O1 Ni1 N2 C4 . 87.1(16)
O4 Ni1 N2 C4 . 23.3(4)
C5 C6 N3 Ni1 . -55.7(6)
O7 Ni1 N3 C6 . 34.0(4)
N2 Ni1 N3 C6 . -58.1(4)
N1 Ni1 N3 C6 . -147.8(4)
O1 Ni1 N3 C6 . 116.4(4)
O4 Ni1 N3 C6 . 85.8(13)
S3 O9 K1 O3 4_455 -160.0(3)
S3 O9 K1 O5 4_454 59.3(4)
S3 O9 K1 O2 2_575 -100.3(4)
S3 O9 K1 O8 2_574 -3.4(4)
S3 O9 K1 O6 3_465 126.4(4)
